data_7713501
loop_
_publ_author_name
'Kikuchi, Kazuma'
'Imoto, Hiroaki'
'Naka, Kensuke'

_publ_section_title
;
 Robust and highly emissive copper(I) halide 1D-coordination polymers with
 triphenylarsine and a series of bridging N-heteroaromatic co-ligands
;
_journal_name_full 'Dalton Transactions'
_journal_paper_doi 10.1039/D3DT00784G
_journal_year 2023
_chemical_formula_moiety 'C23 H19 As Cu I N'
_chemical_formula_sum 'C23 H19 As Cu I N'
_chemical_formula_weight 574.75
_space_group_crystal_system triclinic
_space_group_IT_number 2
_space_group_name_Hall '-P 1'
_space_group_name_H-M_alt 'P -1'
_atom_sites_solution_hydrogens geom
_atom_sites_solution_primary dual
_audit_creation_date 2021-04-12
_audit_creation_method
;
Olex2 1.3-ac4
(compiled 2020.11.27 svn.r5f609507 for Rigaku Oxford Diffraction, GUI svn.r6214)
;
_audit_update_record
;
2023-02-19 deposited with the CCDC.	2023-07-18 downloaded from the CCDC.
;
_cell_angle_alpha 106.910(4)
_cell_angle_beta 107.494(4)
_cell_angle_gamma 92.513(3)
_cell_formula_units_Z 2
_cell_length_a 9.2109(4)
_cell_length_b 9.4136(4)
_cell_length_c 13.2644(5)
_cell_measurement_reflns_used 3545
_cell_measurement_temperature 93.15
_cell_measurement_theta_max 32.5820
_cell_measurement_theta_min 3.0120
_cell_volume 1038.58(8)
_computing_cell_refinement 'CrysAlisPro 1.171.41.105a (Rigaku OD, 2021)'
_computing_data_collection 'CrysAlisPro 1.171.41.105a (Rigaku OD, 2021)'
_computing_data_reduction 'CrysAlisPro 1.171.41.105a (Rigaku OD, 2021)'
_computing_molecular_graphics 'Olex2 1.3-ac4 (Dolomanov et al., 2009)'
_computing_publication_material 'Olex2 1.3-ac4 (Dolomanov et al., 2009)'
_computing_structure_refinement 'SHELXL 2018/3 (Sheldrick, 2015)'
_computing_structure_solution 'SHELXT  (Sheldrick, 2015)'
_diffrn_ambient_temperature 93.15
_diffrn_detector 'CCD plate'
_diffrn_measured_fraction_theta_full 0.999
_diffrn_measured_fraction_theta_max 0.862
_diffrn_measurement_details
;
List of Runs (angles in degrees, time in seconds):

  # Type    Start    End  Width  t~exp~   \w     \q     \k     \f   Frames
#--------------------------------------------------------------------------
  1  \w     90.00 117.00   0.50    6.00    --   30.00  54.00-120.00   54
  2  \w    -71.00  33.00   0.50    6.00    --   30.00  54.00   0.00  208
  3  \w    -70.00  33.00   0.50    6.00    --   30.00  54.00 120.00  206
  4  \w    -68.00  33.00   0.50    6.00    --   30.00  54.00-120.00  202
;
_diffrn_measurement_device 'two-circle diffractometer'
_diffrn_measurement_device_type 'XtaLAB Mini (JP)'
_diffrn_measurement_method '\w scans'
_diffrn_orient_matrix_type 'CrysAlisPro convention (1999,Acta A55,543-557)'
_diffrn_orient_matrix_UB_11 -0.0010332000
_diffrn_orient_matrix_UB_12 -0.0376466000
_diffrn_orient_matrix_UB_13 -0.0550041000
_diffrn_orient_matrix_UB_21 -0.0765625000
_diffrn_orient_matrix_UB_22 0.0136202000
_diffrn_orient_matrix_UB_23 -0.0214066000
_diffrn_orient_matrix_UB_31 0.0281777000
_diffrn_orient_matrix_UB_32 0.0687784000
_diffrn_orient_matrix_UB_33 -0.0040245000
_diffrn_radiation_monochromator graphite
_diffrn_radiation_probe x-ray
_diffrn_radiation_type 'Mo K\a'
_diffrn_radiation_wavelength 0.71073
_diffrn_reflns_av_R_equivalents 0.0273
_diffrn_reflns_av_unetI/netI 0.0779
_diffrn_reflns_Laue_measured_fraction_full 0.999
_diffrn_reflns_Laue_measured_fraction_max 0.862
_diffrn_reflns_limit_h_max 13
_diffrn_reflns_limit_h_min -13
_diffrn_reflns_limit_k_max 14
_diffrn_reflns_limit_k_min -14
_diffrn_reflns_limit_l_max 19
_diffrn_reflns_limit_l_min -16
_diffrn_reflns_number 8597
_diffrn_reflns_point_group_measured_fraction_full 0.999
_diffrn_reflns_point_group_measured_fraction_max 0.862
_diffrn_reflns_theta_full 25.242
_diffrn_reflns_theta_max 32.561
_diffrn_reflns_theta_min 3.029
_diffrn_source 'fine-focus sealed X-ray tube'
_diffrn_source_type 'Rigaku (Mo) X-ray Source'
_exptl_absorpt_coefficient_mu 4.126
_exptl_absorpt_correction_T_max 0.733
_exptl_absorpt_correction_T_min 0.527
_exptl_absorpt_correction_type analytical
_exptl_absorpt_process_details
;
CrysAlisPro 1.171.41.105a (Rigaku Oxford Diffraction, 2021)
Analytical numeric absorption correction using a multifaceted crystal
model based on expressions derived by R.C. Clark & J.S. Reid.
(Clark, R. C. & Reid, J. S. (1995). Acta Cryst. A51, 887-897)
Empirical absorption correction using spherical harmonics,
implemented in SCALE3 ABSPACK scaling algorithm.
;
_exptl_crystal_colour yellow
_exptl_crystal_colour_primary yellow
_exptl_crystal_density_diffrn 1.838
_exptl_crystal_description plate
_exptl_crystal_F_000 558
_exptl_crystal_size_max 0.25
_exptl_crystal_size_mid 0.15
_exptl_crystal_size_min 0.11
_refine_diff_density_max 1.749
_refine_diff_density_min -1.078
_refine_diff_density_rms 0.166
_refine_ls_extinction_method none
_refine_ls_goodness_of_fit_ref 0.982
_refine_ls_hydrogen_treatment constr
_refine_ls_matrix_type full
_refine_ls_number_parameters 244
_refine_ls_number_reflns 6518
_refine_ls_number_restraints 0
_refine_ls_restrained_S_all 0.982
_refine_ls_R_factor_all 0.0683
_refine_ls_R_factor_gt 0.0392
_refine_ls_shift/su_max 0.001
_refine_ls_shift/su_mean 0.000
_refine_ls_structure_factor_coef Fsqd
_refine_ls_weighting_details 'w=1/[\s^2^(Fo^2^)+(0.0196P)^2^] where P=(Fo^2^+2Fc^2^)/3'
_refine_ls_weighting_scheme calc
_refine_ls_wR_factor_gt 0.0670
_refine_ls_wR_factor_ref 0.0758
_reflns_Friedel_coverage 0.000
_reflns_number_gt 4807
_reflns_number_total 6518
_reflns_threshold_expression 'I > 2\s(I)'
_cod_data_source_file d3dt00784g2.cif
_cod_data_source_block '[Cu2I2(AsPh3)2(bpy)]n_93K'
_cod_database_code 7713501
_shelx_shelxl_version_number 2018/3
_chemical_oxdiff_formula C56H46As2Cu2I2N4
_shelx_space_group_comment
;
The symmetry employed for this shelxl refinement is uniquely defined
by the following loop, which should always be used as a source of
symmetry information in preference to the above space-group names.
They are only intended as comments.
;
_shelx_estimated_absorpt_t_max 0.660
_shelx_estimated_absorpt_t_min 0.425
_reflns_odcompleteness_completeness 99.88
_reflns_odcompleteness_iscentric 1
_reflns_odcompleteness_theta 26.32
_olex2_refinement_description
;
1. Fixed Uiso
 At 1.2 times of:
  All C(H) groups
2.a Aromatic/amide H refined with riding coordinates:
 C19(H19), C12(H12), C23(H23), C18(H18), C20(H20), C6(H6), C8(H8), C11(H11),
 C17(H17), C14(H14), C9(H9), C22(H22), C5(H5), C16(H16), C2(H2), C10(H10),
 C4(H4), C15(H15), C3(H3)
;
_olex2_submission_special_instructions 'No special instructions were received'
_oxdiff_exptl_absorpt_empirical_details
;
Empirical correction (ABSPACK) includes:
- Absorption correction using spherical harmonics
- Frame scaling
;
_oxdiff_exptl_absorpt_empirical_full_max 1.336
_oxdiff_exptl_absorpt_empirical_full_min 0.878

loop_
_space_group_symop_operation_xyz
'x, y, z'
'-x, -y, -z'

loop_
_atom_site_label
_atom_site_type_symbol
_atom_site_fract_x
_atom_site_fract_y
_atom_site_fract_z
_atom_site_U_iso_or_equiv
_atom_site_adp_type
_atom_site_occupancy
_atom_site_site_symmetry_order
_atom_site_calc_flag
_atom_site_refinement_flags_posn
_atom_site_refinement_flags_adp
_atom_site_refinement_flags_occupancy
_atom_site_disorder_assembly
_atom_site_disorder_group
I1 I 0.30637(3) 0.61592(2) 0.92779(2) 0.01562(6) Uani 1 1 d . . . . .
As1 As 0.51055(4) 0.30428(4) 0.74658(3) 0.01251(8) Uani 1 1 d . . . . .
Cu1 Cu 0.56040(5) 0.50696(5) 0.91329(4) 0.01526(10) Uani 1 1 d . . . . .
N1 N 0.7191(3) 0.6849(3) 0.9398(3) 0.0140(6) Uani 1 1 d . . . . .
C13 C 0.6989(4) 0.2331(4) 0.7265(3) 0.0127(7) Uani 1 1 d . . . . .
C19 C 0.8700(4) 0.6904(4) 0.9947(3) 0.0181(8) Uani 1 1 d . . . . .
H19 H 0.901420 0.606759 1.017677 0.022 Uiso 1 1 calc R U . . .
C7 C 0.3880(4) 0.1170(4) 0.7250(3) 0.0132(7) Uani 1 1 d . . . . .
C12 C 0.3768(4) 0.0828(4) 0.8170(3) 0.0172(8) Uani 1 1 d . . . . .
H12 H 0.425919 0.152136 0.889511 0.021 Uiso 1 1 calc R U . . .
C1 C 0.4151(4) 0.3337(4) 0.6031(3) 0.0155(7) Uani 1 1 d . . . . .
C23 C 0.6810(4) 0.8049(4) 0.9077(3) 0.0184(8) Uani 1 1 d . . . . .
H23 H 0.576086 0.804853 0.868316 0.022 Uiso 1 1 calc R U . . .
C18 C 0.8221(4) 0.3415(4) 0.7499(3) 0.0181(8) Uani 1 1 d . . . . .
H18 H 0.813817 0.444743 0.778171 0.022 Uiso 1 1 calc R U . . .
C20 C 0.9804(4) 0.8093(4) 1.0192(3) 0.0171(8) Uani 1 1 d . . . . .
H20 H 1.084453 0.806072 1.058577 0.021 Uiso 1 1 calc R U . . .
C6 C 0.4756(4) 0.2937(4) 0.5162(3) 0.0181(8) Uani 1 1 d . . . . .
H6 H 0.568762 0.251681 0.526494 0.022 Uiso 1 1 calc R U . . .
C8 C 0.3143(4) 0.0153(4) 0.6190(3) 0.0184(8) Uani 1 1 d . . . . .
H8 H 0.320513 0.038358 0.555124 0.022 Uiso 1 1 calc R U . . .
C11 C 0.2943(4) -0.0520(4) 0.8047(4) 0.0222(9) Uani 1 1 d . . . . .
H11 H 0.287040 -0.074619 0.868452 0.027 Uiso 1 1 calc R U . . .
C17 C 0.9574(4) 0.2994(4) 0.7322(3) 0.0222(9) Uani 1 1 d . . . . .
H17 H 1.040164 0.374052 0.746002 0.027 Uiso 1 1 calc R U . . .
C14 C 0.7144(4) 0.0814(4) 0.6896(3) 0.0180(8) Uani 1 1 d . . . . .
H14 H 0.631278 0.006475 0.674538 0.022 Uiso 1 1 calc R U . . .
C9 C 0.2316(5) -0.1201(4) 0.6058(4) 0.0227(9) Uani 1 1 d . . . . .
H9 H 0.181730 -0.189097 0.533371 0.027 Uiso 1 1 calc R U . . .
C21 C 0.9419(4) 0.9343(4) 0.9872(3) 0.0130(7) Uani 1 1 d . . . . .
C22 C 0.7858(4) 0.9287(4) 0.9288(3) 0.0195(8) Uani 1 1 d . . . . .
H22 H 0.751900 1.010083 0.903711 0.023 Uiso 1 1 calc R U . . .
C5 C 0.4021(5) 0.3141(4) 0.4146(3) 0.0250(9) Uani 1 1 d . . . . .
H5 H 0.445117 0.286517 0.356145 0.030 Uiso 1 1 calc R U . . .
C16 C 0.9722(4) 0.1484(4) 0.6945(4) 0.0242(9) Uani 1 1 d . . . . .
H16 H 1.064664 0.119742 0.682189 0.029 Uiso 1 1 calc R U . . .
C2 C 0.2794(5) 0.3974(4) 0.5864(4) 0.0264(9) Uani 1 1 d . . . . .
H2 H 0.237140 0.427793 0.645154 0.032 Uiso 1 1 calc R U . . .
C10 C 0.2225(5) -0.1534(4) 0.6986(4) 0.0231(9) Uani 1 1 d . . . . .
H10 H 0.166965 -0.245984 0.689911 0.028 Uiso 1 1 calc R U . . .
C4 C 0.2667(5) 0.3745(5) 0.3986(4) 0.0323(11) Uani 1 1 d . . . . .
H4 H 0.215064 0.387376 0.328821 0.039 Uiso 1 1 calc R U . . .
C15 C 0.8521(4) 0.0404(4) 0.6749(4) 0.0233(9) Uani 1 1 d . . . . .
H15 H 0.863191 -0.062729 0.651202 0.028 Uiso 1 1 calc R U . . .
C3 C 0.2066(5) 0.4163(5) 0.4849(4) 0.0366(12) Uani 1 1 d . . . . .
H3 H 0.113619 0.458659 0.474065 0.044 Uiso 1 1 calc R U . . .

loop_
_atom_site_aniso_label
_atom_site_aniso_U_11
_atom_site_aniso_U_22
_atom_site_aniso_U_33
_atom_site_aniso_U_23
_atom_site_aniso_U_13
_atom_site_aniso_U_12
I1 0.01353(12) 0.01451(11) 0.01976(14) 0.00662(10) 0.00564(10) 0.00228(9)
As1 0.01226(18) 0.01105(16) 0.0142(2) 0.00283(15) 0.00550(16) 0.00138(14)
Cu1 0.0147(2) 0.01167(19) 0.0179(3) 0.00248(18) 0.0057(2) -0.00001(18)
N1 0.0139(15) 0.0131(13) 0.0142(17) 0.0032(12) 0.0051(13) 0.0006(12)
C13 0.0123(17) 0.0150(15) 0.0102(18) 0.0032(14) 0.0039(15) -0.0008(14)
C19 0.0148(18) 0.0147(16) 0.024(2) 0.0075(16) 0.0041(17) 0.0032(15)
C7 0.0111(17) 0.0131(15) 0.017(2) 0.0039(15) 0.0080(15) 0.0038(14)
C12 0.0167(19) 0.0162(17) 0.016(2) 0.0032(15) 0.0032(16) 0.0002(15)
C1 0.0174(18) 0.0108(15) 0.014(2) 0.0015(14) 0.0028(16) -0.0022(14)
C23 0.0142(18) 0.0229(18) 0.019(2) 0.0094(17) 0.0039(16) 0.0009(16)
C18 0.0161(18) 0.0166(17) 0.018(2) 0.0037(16) 0.0031(16) -0.0003(15)
C20 0.0115(17) 0.0166(17) 0.021(2) 0.0051(16) 0.0026(16) -0.0002(14)
C6 0.020(2) 0.0161(17) 0.015(2) 0.0031(16) 0.0039(17) 0.0007(15)
C8 0.0193(19) 0.0181(17) 0.018(2) 0.0032(16) 0.0100(17) 0.0018(15)
C11 0.023(2) 0.0229(19) 0.025(2) 0.0123(18) 0.0105(19) 0.0020(17)
C17 0.0150(19) 0.026(2) 0.022(2) 0.0063(18) 0.0045(17) -0.0037(16)
C14 0.0147(18) 0.0164(17) 0.023(2) 0.0059(16) 0.0061(17) 0.0017(15)
C9 0.020(2) 0.0167(17) 0.026(2) -0.0008(17) 0.0077(18) -0.0013(16)
C21 0.0123(17) 0.0135(15) 0.0157(19) 0.0050(15) 0.0081(15) 0.0007(14)
C22 0.0161(19) 0.0197(17) 0.025(2) 0.0130(17) 0.0038(17) 0.0012(15)
C5 0.039(3) 0.0162(17) 0.018(2) 0.0038(17) 0.009(2) -0.0045(18)
C16 0.0144(19) 0.032(2) 0.027(2) 0.0075(19) 0.0093(18) 0.0064(17)
C2 0.027(2) 0.029(2) 0.026(2) 0.0094(19) 0.010(2) 0.0098(19)
C10 0.021(2) 0.0141(17) 0.034(3) 0.0055(18) 0.0113(19) -0.0008(16)
C4 0.039(3) 0.027(2) 0.027(3) 0.017(2) -0.002(2) -0.001(2)
C15 0.021(2) 0.0218(19) 0.027(2) 0.0051(18) 0.0094(19) 0.0108(17)
C3 0.031(3) 0.040(3) 0.040(3) 0.021(2) 0.004(2) 0.016(2)

loop_
_atom_type_symbol
_atom_type_description
_atom_type_scat_dispersion_real
_atom_type_scat_dispersion_imag
_atom_type_scat_source
C C 0.0033 0.0016 'International Tables Vol C Tables 4.2.6.8 and 6.1.1.4'
H H 0.0000 0.0000 'International Tables Vol C Tables 4.2.6.8 and 6.1.1.4'
As As 0.0499 2.0058 'International Tables Vol C Tables 4.2.6.8 and 6.1.1.4'
Cu Cu 0.3201 1.2651 'International Tables Vol C Tables 4.2.6.8 and 6.1.1.4'
I I -0.4742 1.8119 'International Tables Vol C Tables 4.2.6.8 and 6.1.1.4'
N N 0.0061 0.0033 'International Tables Vol C Tables 4.2.6.8 and 6.1.1.4'

loop_
_exptl_crystal_face_index_h
_exptl_crystal_face_index_k
_exptl_crystal_face_index_l
_exptl_crystal_face_perp_dist
-1 1 -1 0.0526
1 0 0 0.0835
1 1 -1 0.1326
2 1 -2 0.1106
1 2 -2 0.1328
0 0 1 0.0392
1 2 -18 0.0600
6 12 -6 0.1430
6 -2 13 0.0521
-12 0 0 0.0896
6 -12 7 0.0714
12 0 -13 0.0774
0 -10 -6 0.0783
-7 4 -12 0.0428
-11 8 4 0.0664
11 -5 -10 0.0781
-10 -7 6 0.0912
-7 8 9 0.0659
12 -6 0 0.0685

loop_
_geom_angle_atom_site_label_1
_geom_angle_atom_site_label_2
_geom_angle_atom_site_label_3
_geom_angle
_geom_angle_site_symmetry_1
_geom_angle_site_symmetry_3
_geom_angle_publ_flag
Cu1 I1 Cu1 65.194(18) . 2_667 ?
C13 As1 Cu1 112.15(11) . . ?
C7 As1 Cu1 119.95(11) . . ?
C7 As1 C13 101.11(14) . . ?
C1 As1 Cu1 119.82(10) . . ?
C1 As1 C13 100.26(15) . . ?
C1 As1 C7 100.29(15) . . ?
I1 Cu1 I1 114.806(18) . 2_667 ?
I1 Cu1 Cu1 56.315(17) 2_667 2_667 ?
I1 Cu1 Cu1 58.491(16) . 2_667 ?
As1 Cu1 I1 111.13(2) . . ?
As1 Cu1 I1 102.727(18) . 2_667 ?
As1 Cu1 Cu1 122.50(3) . 2_667 ?
N1 Cu1 I1 106.85(8) . . ?
N1 Cu1 I1 104.49(9) . 2_667 ?
N1 Cu1 As1 116.94(9) . . ?
N1 Cu1 Cu1 120.04(9) . 2_667 ?
C19 N1 Cu1 121.3(2) . . ?
C23 N1 Cu1 123.0(2) . . ?
C23 N1 C19 115.7(3) . . ?
C18 C13 As1 116.9(3) . . ?
C18 C13 C14 119.5(3) . . ?
C14 C13 As1 123.6(3) . . ?
N1 C19 H19 118.0 . . ?
N1 C19 C20 124.0(3) . . ?
C20 C19 H19 118.0 . . ?
C12 C7 As1 119.2(3) . . ?
C12 C7 C8 119.2(3) . . ?
C8 C7 As1 121.6(3) . . ?
C7 C12 H12 119.7 . . ?
C7 C12 C11 120.7(4) . . ?
C11 C12 H12 119.7 . . ?
C6 C1 As1 123.1(3) . . ?
C6 C1 C2 118.4(4) . . ?
C2 C1 As1 118.5(3) . . ?
N1 C23 H23 118.1 . . ?
N1 C23 C22 123.7(3) . . ?
C22 C23 H23 118.1 . . ?
C13 C18 H18 119.9 . . ?
C13 C18 C17 120.2(3) . . ?
C17 C18 H18 119.9 . . ?
C19 C20 H20 119.6 . . ?
C19 C20 C21 120.8(3) . . ?
C21 C20 H20 119.6 . . ?
C1 C6 H6 119.5 . . ?
C5 C6 C1 121.1(4) . . ?
C5 C6 H6 119.5 . . ?
C7 C8 H8 119.7 . . ?
C9 C8 C7 120.5(4) . . ?
C9 C8 H8 119.7 . . ?
C12 C11 H11 120.2 . . ?
C10 C11 C12 119.6(4) . . ?
C10 C11 H11 120.2 . . ?
C18 C17 H17 119.9 . . ?
C18 C17 C16 120.2(4) . . ?
C16 C17 H17 119.9 . . ?
C13 C14 H14 120.1 . . ?
C15 C14 C13 119.8(3) . . ?
C15 C14 H14 120.1 . . ?
C8 C9 H9 120.2 . . ?
C10 C9 C8 119.7(4) . . ?
C10 C9 H9 120.2 . . ?
C20 C21 C21 122.3(4) . 2_777 ?
C20 C21 C22 115.6(3) . . ?
C22 C21 C21 122.0(4) . 2_777 ?
C23 C22 C21 120.2(3) . . ?
C23 C22 H22 119.9 . . ?
C21 C22 H22 119.9 . . ?
C6 C5 H5 120.0 . . ?
C4 C5 C6 120.0(4) . . ?
C4 C5 H5 120.0 . . ?
C17 C16 H16 120.1 . . ?
C15 C16 C17 119.7(4) . . ?
C15 C16 H16 120.1 . . ?
C1 C2 H2 120.0 . . ?
C3 C2 C1 120.1(4) . . ?
C3 C2 H2 120.0 . . ?
C11 C10 H10 119.9 . . ?
C9 C10 C11 120.3(4) . . ?
C9 C10 H10 119.9 . . ?
C5 C4 H4 120.3 . . ?
C5 C4 C3 119.4(4) . . ?
C3 C4 H4 120.3 . . ?
C14 C15 H15 119.8 . . ?
C16 C15 C14 120.5(4) . . ?
C16 C15 H15 119.8 . . ?
C2 C3 C4 121.1(4) . . ?
C2 C3 H3 119.5 . . ?
C4 C3 H3 119.5 . . ?

loop_
_geom_bond_atom_site_label_1
_geom_bond_atom_site_label_2
_geom_bond_distance
_geom_bond_site_symmetry_2
_geom_bond_publ_flag
I1 Cu1 2.6325(5) . ?
I1 Cu1 2.6973(5) 2_667 ?
As1 Cu1 2.3663(6) . ?
As1 C13 1.951(3) . ?
As1 C7 1.950(3) . ?
As1 C1 1.948(4) . ?
Cu1 Cu1 2.8718(9) 2_667 ?
Cu1 N1 2.050(3) . ?
N1 C19 1.352(5) . ?
N1 C23 1.344(4) . ?
C13 C18 1.388(5) . ?
C13 C14 1.397(5) . ?
C19 H19 0.9500 . ?
C19 C20 1.373(5) . ?
C7 C12 1.381(5) . ?
C7 C8 1.393(5) . ?
C12 H12 0.9500 . ?
C12 C11 1.391(5) . ?
C1 C6 1.390(5) . ?
C1 C2 1.395(5) . ?
C23 H23 0.9500 . ?
C23 C22 1.384(5) . ?
C18 H18 0.9500 . ?
C18 C17 1.390(5) . ?
C20 H20 0.9500 . ?
C20 C21 1.388(5) . ?
C6 H6 0.9500 . ?
C6 C5 1.387(5) . ?
C8 H8 0.9500 . ?
C8 C9 1.393(5) . ?
C11 H11 0.9500 . ?
C11 C10 1.390(6) . ?
C17 H17 0.9500 . ?
C17 C16 1.391(5) . ?
C14 H14 0.9500 . ?
C14 C15 1.394(5) . ?
C9 H9 0.9500 . ?
C9 C10 1.379(6) . ?
C21 C21 1.488(6) 2_777 ?
C21 C22 1.404(5) . ?
C22 H22 0.9500 . ?
C5 H5 0.9500 . ?
C5 C4 1.377(6) . ?
C16 H16 0.9500 . ?
C16 C15 1.378(5) . ?
C2 H2 0.9500 . ?
C2 C3 1.380(6) . ?
C10 H10 0.9500 . ?
C4 H4 0.9500 . ?
C4 C3 1.382(6) . ?
C15 H15 0.9500 . ?
C3 H3 0.9500 . ?

loop_
_geom_torsion_atom_site_label_1
_geom_torsion_atom_site_label_2
_geom_torsion_atom_site_label_3
_geom_torsion_atom_site_label_4
_geom_torsion
_geom_torsion_site_symmetry_1
_geom_torsion_site_symmetry_2
_geom_torsion_site_symmetry_3
_geom_torsion_site_symmetry_4
_geom_torsion_publ_flag
As1 C13 C18 C17 -176.8(3) . . . . ?
As1 C13 C14 C15 178.4(3) . . . . ?
As1 C7 C12 C11 -178.0(3) . . . . ?
As1 C7 C8 C9 177.9(3) . . . . ?
As1 C1 C6 C5 178.8(3) . . . . ?
As1 C1 C2 C3 -178.3(3) . . . . ?
Cu1 N1 C19 C20 -177.0(3) . . . . ?
Cu1 N1 C23 C22 177.4(3) . . . . ?
N1 C19 C20 C21 -0.5(6) . . . . ?
N1 C23 C22 C21 -0.3(6) . . . . ?
C13 C18 C17 C16 -2.2(6) . . . . ?
C13 C14 C15 C16 -1.2(6) . . . . ?
C19 N1 C23 C22 -0.6(6) . . . . ?
C19 C20 C21 C21 179.7(4) . . . 2_777 ?
C19 C20 C21 C22 -0.4(6) . . . . ?
C7 C12 C11 C10 0.0(6) . . . . ?
C7 C8 C9 C10 0.1(6) . . . . ?
C12 C7 C8 C9 -0.7(5) . . . . ?
C12 C11 C10 C9 -0.6(6) . . . . ?
C1 C6 C5 C4 -0.2(6) . . . . ?
C1 C2 C3 C4 -0.7(7) . . . . ?
C23 N1 C19 C20 0.9(6) . . . . ?
C18 C13 C14 C15 -1.1(6) . . . . ?
C18 C17 C16 C15 -0.2(7) . . . . ?
C20 C21 C22 C23 0.8(6) . . . . ?
C6 C1 C2 C3 1.5(6) . . . . ?
C6 C5 C4 C3 1.0(6) . . . . ?
C8 C7 C12 C11 0.6(5) . . . . ?
C8 C9 C10 C11 0.6(6) . . . . ?
C17 C16 C15 C14 1.9(7) . . . . ?
C14 C13 C18 C17 2.8(6) . . . . ?
C21 C21 C22 C23 -179.3(4) 2_777 . . . ?
C5 C4 C3 C2 -0.5(7) . . . . ?
C2 C1 C6 C5 -1.0(5) . . . . ?

loop_
_exptl_oxdiff_crystal_face_indexfrac_h
_exptl_oxdiff_crystal_face_indexfrac_k
_exptl_oxdiff_crystal_face_indexfrac_l
_exptl_oxdiff_crystal_face_x
_exptl_oxdiff_crystal_face_y
_exptl_oxdiff_crystal_face_z
-1.0000 1.0000 -1.0000 0.0184 0.1116 0.0446
1.0000 -0.0000 0.0000 -0.0010 -0.0766 0.0282
1.0000 1.0000 -1.0000 0.0163 -0.0415 0.1010
2.0000 1.0000 -2.0000 0.0703 -0.0967 0.1332
1.0000 2.0000 -2.0000 0.0337 -0.0065 0.1738
0.0000 0.0000 1.0000 -0.0550 -0.0214 -0.0040
1.3576 1.5468 -17.9631 0.9284 0.3017 0.2169
5.6077 11.6084 -5.5583 -0.1371 -0.1522 0.9788
5.7494 -1.5864 13.1429 -0.6691 -0.7431 0.0000
-12.3017 0.2859 0.0354 0.0000 0.9450 -0.3271
5.5275 -11.8224 6.6014 0.0763 -0.7255 -0.6839
11.6431 -0.0091 -12.7173 0.6878 -0.6193 0.3786
-0.2831 -10.4965 -5.6661 0.7071 -0.0000 -0.7071
-7.0748 4.4146 -11.8731 0.4942 0.8560 0.1521
-10.8596 7.5323 3.9623 -0.4903 0.8492 0.1961
10.7282 -4.9974 -10.2918 0.7431 -0.6691 0.0000
-10.4651 -7.2815 6.2655 -0.0597 0.5679 -0.8209
-7.1605 8.4922 9.0961 -0.8126 0.4692 0.3457
11.8298 -5.5498 -0.1994 0.2077 -0.9770 -0.0476
